data_7020569
loop_
_publ_author_name
'Li, Xingjun'
'Jiang, Feilong'
'Chen, Lian'
'Wu, Mingyan'
'Chen, Qihui'
'Bu, Yang'
'Hong, Maochun'

_publ_section_title
;
 Three novel 3D coordination polymers based on a flexible multisite
 cyclotetraphosphazene ligand.
;
_journal_issue 46
_journal_name_full 'Dalton transactions (Cambridge, England : 2003)'
_journal_page_first 14038
_journal_page_last 14041
_journal_paper_doi 10.1039/c2dt31852k
_journal_volume 41
_journal_year 2012
_chemical_formula_moiety 'C160 H160 Cu9 N80 P16'
_chemical_formula_sum 'C160 H160 Cu9 N80 O0 P16'
_chemical_formula_weight 4271.06
_chemical_name_systematic
;
?
;
_space_group_IT_number 88
_symmetry_cell_setting tetragonal
_symmetry_space_group_name_Hall '-I 4ad'
_symmetry_space_group_name_H-M 'I 41/a :2'
_atom_sites_solution_hydrogens geom
_atom_sites_solution_primary direct
_atom_sites_solution_secondary difmap
_audit_creation_method SHELXL-97
_cell_angle_alpha 90.00
_cell_angle_beta 90.00
_cell_angle_gamma 90.00
_cell_formula_units_Z 4
_cell_length_a 37.979(5)
_cell_length_b 37.979(5)
_cell_length_c 16.959(3)
_cell_measurement_reflns_used 34717
_cell_measurement_temperature 293(2)
_cell_measurement_theta_max 27.4855
_cell_measurement_theta_min 2.0074
_cell_volume 24462(6)
_computing_cell_refinement 'CrystalClear (Rigaku Inc., 2007)'
_computing_data_collection 'CrystalClear (Rigaku Inc., 2007)'
_computing_data_reduction 'CrystalClear (Rigaku Inc., 2007)'
_computing_molecular_graphics 'Bruker SHELXTL'
_computing_publication_material 'Bruker SHELXTL'
_computing_structure_refinement 'SHELXL-97 (Sheldrick, 1997)'
_computing_structure_solution 'SHELXS-97 (Sheldrick, 1990)'
_diffrn_ambient_temperature 293(2)
_diffrn_measured_fraction_theta_full 0.998
_diffrn_measured_fraction_theta_max 0.998
_diffrn_measurement_device_type CCD_Profile_fitting
_diffrn_measurement_method '\w scan'
_diffrn_radiation_monochromator graphite
_diffrn_radiation_source 'fine-focus sealed tube'
_diffrn_radiation_type MoK\a
_diffrn_radiation_wavelength 0.71073
_diffrn_reflns_av_R_equivalents 0.0595
_diffrn_reflns_av_sigmaI/netI 0.0361
_diffrn_reflns_limit_h_max 46
_diffrn_reflns_limit_h_min -45
_diffrn_reflns_limit_k_max 46
_diffrn_reflns_limit_k_min -46
_diffrn_reflns_limit_l_max 20
_diffrn_reflns_limit_l_min -20
_diffrn_reflns_number 82299
_diffrn_reflns_theta_full 25.50
_diffrn_reflns_theta_max 25.50
_diffrn_reflns_theta_min 2.14
_exptl_absorpt_coefficient_mu 0.927
_exptl_absorpt_correction_T_max 1.0000
_exptl_absorpt_correction_T_min 0.8473
_exptl_absorpt_correction_type multi-scan
_exptl_absorpt_process_details 'Sphere (Rigaku CrystalClear)'
_exptl_crystal_colour green
_exptl_crystal_density_diffrn 1.160
_exptl_crystal_density_method 'not measured'
_exptl_crystal_description prism
_exptl_crystal_F_000 8724
_exptl_crystal_size_max 0.40
_exptl_crystal_size_mid 0.20
_exptl_crystal_size_min 0.20
_platon_squeeze_details
;
;
_refine_diff_density_max 0.950
_refine_diff_density_min -1.149
_refine_diff_density_rms 0.081
_refine_ls_extinction_method none
_refine_ls_goodness_of_fit_ref 1.038
_refine_ls_hydrogen_treatment constr
_refine_ls_matrix_type full
_refine_ls_number_parameters 597
_refine_ls_number_reflns 11358
_refine_ls_number_restraints 0
_refine_ls_restrained_S_all 1.038
_refine_ls_R_factor_all 0.0701
_refine_ls_R_factor_gt 0.0606
_refine_ls_shift/su_max 0.001
_refine_ls_shift/su_mean 0.000
_refine_ls_structure_factor_coef Fsqd
_refine_ls_weighting_details 'calc w=1/[\s^2^(Fo^2^)+(0.1079P)^2^+33.7945P] where P=(Fo^2^+2Fc^2^)/3'
_refine_ls_weighting_scheme calc
_refine_ls_wR_factor_gt 0.1760
_refine_ls_wR_factor_ref 0.1835
_reflns_number_gt 9653
_reflns_number_total 11358
_reflns_threshold_expression >2sigma(I)
_cod_data_source_file c2dt31852k.txt
_cod_data_source_block complex-3
_cod_depositor_comments
;
The following automatic conversions were performed:

'_exptl_absorpt_correction_type' value 'Multi-scan' changed to
'multi-scan' according to
/home/saulius/struct/CIF-dictionaries/cif_core.dic dictionary named
'cif_core.dic' version 2.4.2 from 2011-04-26.

Automatic conversion script
Id: cif_fix_values 1891 2012-01-12 08:04:46Z andrius 
;
_cod_original_cell_volume 24463(6)
_cod_original_sg_symbol_H-M I41/a
_cod_database_code 7020569

loop_
_symmetry_equiv_pos_as_xyz
'x, y, z'
'-y+3/4, x+1/4, z+1/4'
'-x, -y+1/2, z'
'y+1/4, -x+1/4, z+1/4'
'x+1/2, y+1/2, z+1/2'
'-y+5/4, x+3/4, z+3/4'
'-x+1/2, -y+1, z+1/2'
'y+3/4, -x+3/4, z+3/4'
'-x, -y, -z'
'y-3/4, -x-1/4, -z-1/4'
'x, y-1/2, -z'
'-y-1/4, x-1/4, -z-1/4'
'-x+1/2, -y+1/2, -z+1/2'
'y-1/4, -x+1/4, -z+1/4'
'x+1/2, y, -z+1/2'
'-y+1/4, x+1/4, -z+1/4'

loop_
_atom_site_label
_atom_site_type_symbol
_atom_site_fract_x
_atom_site_fract_y
_atom_site_fract_z
_atom_site_U_iso_or_equiv
_atom_site_adp_type
_atom_site_occupancy
_atom_site_symmetry_multiplicity
_atom_site_calc_flag
_atom_site_refinement_flags
Cu1 Cu 0.0000 0.2500 0.1250 0.0613(3) Uani 1 4 d S
Cu2 Cu 0.181583(16) -0.039949(14) 0.27461(3) 0.0662(2) Uani 1 1 d .
P2 P 0.25279(2) 0.19124(2) 0.01599(4) 0.02991(19) Uani 1 1 d .
P3 P 0.22475(2) 0.13157(2) 0.09030(5) 0.03052(19) Uani 1 1 d .
P1 P 0.18767(2) 0.22556(2) 0.04906(5) 0.0324(2) Uani 1 1 d .
P4 P 0.17748(2) 0.17596(2) 0.17212(5) 0.0339(2) Uani 1 1 d .
Cu3 Cu 0.402324(18) 0.10216(2) -0.15826(5) 0.1020(3) Uani 1 1 d .
N9 N 0.26749(7) 0.17897(7) -0.07241(16) 0.0358(6) Uani 1 1 d .
H1 H 0.2539 0.1835 -0.1117 0.043 Uiso 1 1 calc R
N14 N 0.24366(7) 0.10331(7) 0.15232(16) 0.0368(6) Uani 1 1 d .
H2 H 0.2643 0.1086 0.1693 0.044 Uiso 1 1 calc R
N10 N 0.28291(7) 0.21862(7) 0.05147(16) 0.0383(6) Uani 1 1 d .
H3 H 0.2903 0.2140 0.0983 0.046 Uiso 1 1 calc R
N13 N 0.21570(7) 0.10887(7) 0.00831(16) 0.0365(6) Uani 1 1 d .
H4 H 0.1938 0.1072 -0.0044 0.044 Uiso 1 1 calc R
C11 C 0.29903(8) 0.16236(8) -0.08993(19) 0.0335(7) Uani 1 1 d .
C21 C 0.22932(9) 0.07224(8) 0.17885(19) 0.0362(7) Uani 1 1 d .
N5 N 0.15103(7) 0.21901(8) -0.00174(17) 0.0416(6) Uani 1 1 d .
H7 H 0.1532 0.2087 -0.0466 0.050 Uiso 1 1 calc R
N6 N 0.19208(8) 0.26876(7) 0.05757(17) 0.0415(6) Uani 1 1 d .
H8 H 0.1949 0.2766 0.1047 0.050 Uiso 1 1 calc R
N16 N 0.20254(10) 0.00781(8) 0.2356(2) 0.0570(9) Uani 1 1 d .
N17 N 0.19797(7) 0.17810(7) 0.25896(16) 0.0401(6) Uani 1 1 d .
H10 H 0.2098 0.1971 0.2673 0.048 Uiso 1 1 calc R
N1 N 0.21661(7) 0.20891(7) -0.00674(16) 0.0370(6) Uani 1 1 d .
N3 N 0.18676(7) 0.14263(7) 0.11986(16) 0.0378(6) Uani 1 1 d .
C6 C 0.29772(10) 0.24771(9) 0.0161(2) 0.0420(8) Uani 1 1 d .
C26 C 0.19874(9) 0.15362(9) 0.3198(2) 0.0394(7) Uani 1 1 d .
N15 N 0.28643(9) 0.05982(8) -0.14725(19) 0.0503(8) Uani 1 1 d .
C22 C 0.19694(9) 0.05922(9) 0.1535(2) 0.0425(8) Uani 1 1 d .
H16 H 0.1835 0.0717 0.1171 0.051 Uiso 1 1 calc R
C37 C 0.10995(9) 0.25002(10) 0.0852(2) 0.0481(9) Uani 1 1 d .
H17 H 0.1284 0.2593 0.1147 0.058 Uiso 1 1 calc R
C16 C 0.23960(9) 0.09242(8) -0.04154(19) 0.0363(7) Uani 1 1 d .
N2 N 0.25427(7) 0.16034(7) 0.07890(16) 0.0338(6) Uani 1 1 d .
N4 N 0.18498(7) 0.21409(7) 0.13874(16) 0.0382(6) Uani 1 1 d .
N8 N 0.04755(8) 0.24573(8) 0.0665(2) 0.0500(8) Uani 1 1 d .
C36 C 0.11688(9) 0.22858(9) 0.0209(2) 0.0411(8) Uani 1 1 d .
N18 N 0.13564(7) 0.16807(8) 0.19249(18) 0.0450(7) Uani 1 1 d .
H23 H 0.1262 0.1511 0.1664 0.054 Uiso 1 1 calc R
C30 C 0.21903(11) 0.16034(10) 0.3866(2) 0.0489(9) Uani 1 1 d .
H24 H 0.2324 0.1808 0.3900 0.059 Uiso 1 1 calc R
N20 N 0.20105(9) 0.10607(9) 0.44720(19) 0.0521(8) Uani 1 1 d .
C12 C 0.30509(9) 0.15100(9) -0.1671(2) 0.0419(8) Uani 1 1 d .
H26 H 0.2884 0.1550 -0.2061 0.050 Uiso 1 1 calc R
C20 C 0.27338(9) 0.08273(9) -0.0187(2) 0.0438(8) Uani 1 1 d .
H27 H 0.2811 0.0870 0.0324 0.053 Uiso 1 1 calc R
N12 N 0.36119(9) 0.12741(10) -0.1314(2) 0.0603(9) Uani 1 1 d .
C18 C 0.25345(12) 0.06891(12) -0.1683(2) 0.0595(11) Uani 1 1 d .
H29 H 0.2462 0.0641 -0.2195 0.071 Uiso 1 1 calc R
C23 C 0.18499(10) 0.02738(10) 0.1833(2) 0.0478(9) Uani 1 1 d .
H30 H 0.1633 0.0191 0.1657 0.057 Uiso 1 1 calc R
C29 C 0.21904(11) 0.13625(12) 0.4477(2) 0.0553(10) Uani 1 1 d .
H31 H 0.2325 0.1414 0.4921 0.066 Uiso 1 1 calc R
C15 C 0.32510(10) 0.15613(11) -0.0339(2) 0.0493(9) Uani 1 1 d .
H32 H 0.3223 0.1635 0.0180 0.059 Uiso 1 1 calc R
C25 C 0.24809(11) 0.05172(10) 0.2338(2) 0.0524(10) Uani 1 1 d .
H33 H 0.2700 0.0591 0.2518 0.063 Uiso 1 1 calc R
N11 N 0.33034(12) 0.30662(10) -0.0512(2) 0.0729(11) Uani 1 1 d .
C13 C 0.33579(11) 0.13390(11) -0.1849(2) 0.0535(10) Uani 1 1 d .
H35 H 0.3393 0.1264 -0.2364 0.064 Uiso 1 1 calc R
C27 C 0.17996(11) 0.12215(11) 0.3188(2) 0.0540(10) Uani 1 1 d .
H36 H 0.1662 0.1162 0.2754 0.065 Uiso 1 1 calc R
C38 C 0.07569(9) 0.25759(11) 0.1054(3) 0.0523(9) Uani 1 1 d .
H37 H 0.0719 0.2719 0.1490 0.063 Uiso 1 1 calc R
C10 C 0.32717(12) 0.26313(11) 0.0499(3) 0.0594(11) Uani 1 1 d .
H38 H 0.3365 0.2540 0.0963 0.071 Uiso 1 1 calc R
C40 C 0.08758(9) 0.21698(10) -0.0222(2) 0.0503(9) Uani 1 1 d .
H39 H 0.0905 0.2033 -0.0672 0.060 Uiso 1 1 calc R
C31 C 0.11356(10) 0.18497(12) 0.2457(2) 0.0526(10) Uani 1 1 d .
C17 C 0.22999(11) 0.08486(11) -0.1185(2) 0.0499(9) Uani 1 1 d .
H41 H 0.2076 0.0906 -0.1364 0.060 Uiso 1 1 calc R
C1 C 0.19177(10) 0.29406(9) -0.0022(2) 0.0457(8) Uani 1 1 d .
C2 C 0.19191(13) 0.32959(11) 0.0178(3) 0.0649(12) Uani 1 1 d .
H43 H 0.1918 0.3367 0.0703 0.078 Uiso 1 1 calc R
C14 C 0.35517(10) 0.13872(12) -0.0575(3) 0.0598(11) Uani 1 1 d .
H44 H 0.3724 0.1345 -0.0197 0.072 Uiso 1 1 calc R
C19 C 0.29527(10) 0.06683(10) -0.0722(2) 0.0476(8) Uani 1 1 d .
H45 H 0.3177 0.0605 -0.0555 0.057 Uiso 1 1 calc R
C39 C 0.05433(10) 0.22615(11) 0.0034(3) 0.0578(10) Uani 1 1 d .
H46 H 0.0352 0.2180 -0.0257 0.069 Uiso 1 1 calc R
C8 C 0.30152(14) 0.29191(12) -0.0831(3) 0.0692(13) Uani 1 1 d .
H47 H 0.2925 0.3019 -0.1289 0.083 Uiso 1 1 calc R
C9 C 0.34258(14) 0.29176(13) 0.0151(3) 0.0747(14) Uani 1 1 d .
H48 H 0.3625 0.3014 0.0386 0.090 Uiso 1 1 calc R
C28 C 0.18200(12) 0.09981(12) 0.3829(3) 0.0593(11) Uani 1 1 d .
H49 H 0.1692 0.0790 0.3809 0.071 Uiso 1 1 calc R
C35 C 0.12055(12) 0.21801(14) 0.2756(3) 0.0673(12) Uani 1 1 d .
H50 H 0.1408 0.2301 0.2612 0.081 Uiso 1 1 calc R
C24 C 0.23379(12) 0.02073(11) 0.2605(3) 0.0646(12) Uani 1 1 d .
H51 H 0.2463 0.0079 0.2979 0.078 Uiso 1 1 calc R
C7 C 0.28457(12) 0.26307(10) -0.0525(2) 0.0555(10) Uani 1 1 d .
H52 H 0.2647 0.2539 -0.0770 0.067 Uiso 1 1 calc R
C5 C 0.19185(15) 0.28602(12) -0.0800(3) 0.0688(13) Uani 1 1 d .
H53 H 0.1914 0.2627 -0.0964 0.083 Uiso 1 1 calc R
C34 C 0.09634(15) 0.23268(19) 0.3277(3) 0.093(2) Uani 1 1 d .
H55 H 0.1012 0.2550 0.3474 0.112 Uiso 1 1 calc R
N7 N 0.19302(18) 0.34703(12) -0.1169(3) 0.1057(18) Uani 1 1 d .
C4 C 0.1926(2) 0.31296(15) -0.1348(3) 0.102(2) Uani 1 1 d .
H57 H 0.1928 0.3068 -0.1879 0.123 Uiso 1 1 calc R
C3 C 0.19217(16) 0.35404(12) -0.0424(4) 0.0853(17) Uani 1 1 d .
H59 H 0.1917 0.3777 -0.0280 0.102 Uiso 1 1 calc R
C32 C 0.08283(11) 0.16773(18) 0.2705(3) 0.0819(16) Uani 1 1 d .
H60 H 0.0774 0.1453 0.2525 0.098 Uiso 1 1 calc R
C33 C 0.06122(15) 0.1850(3) 0.3218(4) 0.131(3) Uani 1 1 d .
H64 H 0.0408 0.1735 0.3376 0.157 Uiso 1 1 calc R
N19 N 0.06725(14) 0.2173(2) 0.3512(3) 0.125(3) Uani 1 1 d .

loop_
_atom_site_aniso_label
_atom_site_aniso_U_11
_atom_site_aniso_U_22
_atom_site_aniso_U_33
_atom_site_aniso_U_23
_atom_site_aniso_U_13
_atom_site_aniso_U_12
Cu1 0.0312(3) 0.0312(3) 0.1213(10) 0.000 0.000 0.000
Cu2 0.0785(4) 0.0580(3) 0.0621(4) 0.0238(2) -0.0341(3) -0.0195(3)
P2 0.0303(4) 0.0286(4) 0.0308(4) 0.0026(3) 0.0058(3) 0.0033(3)
P3 0.0321(4) 0.0281(4) 0.0314(4) 0.0029(3) 0.0037(3) 0.0022(3)
P1 0.0314(4) 0.0313(4) 0.0345(4) 0.0035(3) 0.0044(3) 0.0067(3)
P4 0.0315(4) 0.0374(4) 0.0327(4) 0.0041(3) 0.0063(3) 0.0036(3)
Cu3 0.0654(4) 0.1461(7) 0.0945(5) -0.0323(5) 0.0108(3) 0.0574(4)
N9 0.0323(13) 0.0434(15) 0.0317(14) 0.0005(11) 0.0031(11) 0.0085(11)
N14 0.0380(14) 0.0328(14) 0.0395(15) 0.0082(11) -0.0030(12) -0.0017(11)
N10 0.0457(16) 0.0337(14) 0.0354(14) 0.0045(11) 0.0034(12) -0.0072(12)
N13 0.0345(14) 0.0394(15) 0.0354(14) -0.0040(11) -0.0026(11) 0.0004(11)
C11 0.0313(16) 0.0313(15) 0.0377(16) 0.0027(13) 0.0082(13) 0.0039(12)
C21 0.0391(17) 0.0327(16) 0.0369(17) 0.0039(13) 0.0004(14) 0.0013(13)
N5 0.0350(15) 0.0481(16) 0.0415(15) -0.0064(13) 0.0028(12) 0.0072(12)
N6 0.0487(17) 0.0356(15) 0.0404(15) 0.0012(12) 0.0012(13) 0.0048(12)
N16 0.070(2) 0.0433(17) 0.058(2) 0.0217(15) -0.0258(17) -0.0152(15)
N17 0.0437(16) 0.0376(15) 0.0390(15) 0.0085(12) 0.0036(12) -0.0038(12)
N1 0.0359(14) 0.0396(15) 0.0355(14) 0.0063(12) 0.0065(11) 0.0103(11)
N3 0.0343(14) 0.0374(14) 0.0418(15) 0.0042(12) 0.0077(12) 0.0012(11)
C6 0.049(2) 0.0334(17) 0.0437(19) -0.0011(14) 0.0106(15) -0.0051(14)
C26 0.0368(17) 0.0459(19) 0.0356(17) 0.0088(14) 0.0060(14) 0.0081(14)
N15 0.063(2) 0.0401(16) 0.0478(18) -0.0118(14) 0.0142(15) -0.0082(14)
C22 0.0467(19) 0.0369(17) 0.0438(19) 0.0110(15) -0.0062(15) -0.0008(14)
C37 0.0297(17) 0.058(2) 0.057(2) -0.0113(18) -0.0036(15) 0.0054(15)
C16 0.0434(18) 0.0308(15) 0.0348(16) 0.0001(13) 0.0032(14) -0.0029(13)
N2 0.0308(13) 0.0297(13) 0.0408(14) 0.0059(11) 0.0033(11) 0.0019(10)
N4 0.0447(16) 0.0356(14) 0.0342(14) 0.0001(11) 0.0075(12) 0.0076(11)
N8 0.0317(15) 0.0456(17) 0.073(2) -0.0004(16) 0.0009(14) -0.0008(12)
C36 0.0331(17) 0.0404(18) 0.050(2) 0.0031(15) 0.0024(14) 0.0021(13)
N18 0.0332(15) 0.0561(18) 0.0456(17) -0.0003(14) 0.0074(12) 0.0036(13)
C30 0.055(2) 0.048(2) 0.044(2) 0.0044(16) -0.0036(17) 0.0020(16)
N20 0.0534(18) 0.060(2) 0.0423(17) 0.0185(15) 0.0097(14) 0.0156(15)
C12 0.0421(18) 0.0438(19) 0.0399(18) -0.0025(15) 0.0048(15) 0.0064(14)
C20 0.0455(19) 0.0449(19) 0.0409(19) -0.0050(15) 0.0026(15) 0.0073(15)
N12 0.0436(18) 0.075(2) 0.062(2) -0.0079(18) 0.0102(16) 0.0192(16)
C18 0.068(3) 0.068(3) 0.043(2) -0.0181(19) 0.0053(19) -0.011(2)
C23 0.051(2) 0.0438(19) 0.049(2) 0.0116(16) -0.0094(17) -0.0078(16)
C29 0.061(2) 0.067(3) 0.038(2) 0.0090(18) -0.0025(17) 0.014(2)
C15 0.0409(19) 0.059(2) 0.048(2) -0.0101(17) 0.0054(16) 0.0135(17)
C25 0.057(2) 0.0408(19) 0.059(2) 0.0155(17) -0.0231(19) -0.0063(16)
N11 0.093(3) 0.057(2) 0.069(2) 0.0067(19) 0.018(2) -0.033(2)
C13 0.057(2) 0.057(2) 0.047(2) -0.0062(18) 0.0186(18) 0.0089(18)
C27 0.062(2) 0.056(2) 0.044(2) 0.0134(18) -0.0059(18) -0.0098(19)
C38 0.0358(19) 0.055(2) 0.066(3) -0.0132(19) 0.0053(17) 0.0033(16)
C10 0.066(3) 0.050(2) 0.062(3) 0.0075(19) -0.008(2) -0.0186(19)
C40 0.0375(19) 0.052(2) 0.061(2) -0.0075(18) -0.0062(17) -0.0022(16)
C31 0.0366(19) 0.081(3) 0.0398(19) 0.0070(19) 0.0028(15) 0.0142(18)
C17 0.049(2) 0.060(2) 0.0398(19) -0.0090(17) -0.0033(16) -0.0009(17)
C1 0.0451(19) 0.0322(17) 0.060(2) 0.0059(16) -0.0032(17) 0.0049(14)
C2 0.078(3) 0.042(2) 0.075(3) 0.003(2) -0.018(2) 0.006(2)
C14 0.042(2) 0.075(3) 0.063(3) -0.012(2) -0.0024(18) 0.0184(19)
C19 0.045(2) 0.046(2) 0.052(2) -0.0061(17) 0.0080(16) 0.0030(15)
C39 0.040(2) 0.054(2) 0.079(3) 0.003(2) -0.011(2) -0.0103(17)
C8 0.101(4) 0.052(2) 0.054(3) 0.015(2) 0.000(2) -0.026(2)
C9 0.074(3) 0.067(3) 0.083(3) 0.003(3) 0.000(3) -0.033(2)
C28 0.063(3) 0.060(3) 0.055(2) 0.020(2) 0.004(2) -0.0068(19)
C35 0.056(3) 0.091(3) 0.055(2) -0.011(2) 0.002(2) 0.019(2)
C24 0.074(3) 0.047(2) 0.072(3) 0.025(2) -0.036(2) -0.013(2)
C7 0.067(3) 0.045(2) 0.054(2) 0.0089(18) -0.0027(19) -0.0144(18)
C5 0.105(4) 0.043(2) 0.058(3) 0.0100(19) 0.010(2) 0.006(2)
C34 0.067(3) 0.140(6) 0.074(3) -0.040(3) -0.002(3) 0.034(3)
N7 0.174(6) 0.055(3) 0.088(4) 0.027(2) -0.008(4) 0.002(3)
C4 0.181(7) 0.065(3) 0.062(3) 0.022(3) -0.002(4) 0.000(4)
C3 0.113(4) 0.033(2) 0.110(5) 0.017(3) -0.021(4) 0.002(2)
C32 0.036(2) 0.136(5) 0.074(3) -0.012(3) 0.011(2) -0.008(3)
C33 0.044(3) 0.260(11) 0.088(4) -0.039(6) 0.026(3) -0.006(4)
N19 0.063(3) 0.226(8) 0.086(4) -0.051(4) 0.014(3) 0.038(4)

loop_
_atom_type_symbol
_atom_type_description
_atom_type_scat_dispersion_real
_atom_type_scat_dispersion_imag
_atom_type_scat_source
C C 0.0033 0.0016 'International Tables Vol C Tables 4.2.6.8 and 6.1.1.4'
H H 0.0000 0.0000 'International Tables Vol C Tables 4.2.6.8 and 6.1.1.4'
N N 0.0061 0.0033 'International Tables Vol C Tables 4.2.6.8 and 6.1.1.4'
O O 0.0106 0.0060 'International Tables Vol C Tables 4.2.6.8 and 6.1.1.4'
P P 0.1023 0.0942 'International Tables Vol C Tables 4.2.6.8 and 6.1.1.4'
Cu Cu 0.3201 1.2651 'International Tables Vol C Tables 4.2.6.8 and 6.1.1.4'

loop_
_geom_angle_atom_site_label_1
_geom_angle_atom_site_label_2
_geom_angle_atom_site_label_3
_geom_angle
_geom_angle_site_symmetry_1
_geom_angle_site_symmetry_3
N8 Cu1 N8 103.31(8) 14 3
N8 Cu1 N8 103.31(8) 14 .
N8 Cu1 N8 122.65(19) 3 .
N8 Cu1 N8 122.65(19) 14 16
N8 Cu1 N8 103.31(8) 3 16
N8 Cu1 N8 103.31(8) . 16
N15 Cu2 N20 146.88(13) 7_545 6_444
N15 Cu2 N16 108.29(13) 7_545 .
N20 Cu2 N16 102.49(12) 6_444 .
N1 P2 N2 120.65(14) . .
N1 P2 N10 115.01(15) . .
N2 P2 N10 101.27(14) . .
N1 P2 N9 101.02(14) . .
N2 P2 N9 112.71(14) . .
N10 P2 N9 105.69(14) . .
N2 P3 N3 120.15(14) . .
N2 P3 N14 102.56(14) . .
N3 P3 N14 111.33(14) . .
N2 P3 N13 113.66(14) . .
N3 P3 N13 102.29(15) . .
N14 P3 N13 106.36(14) . .
N1 P1 N4 120.59(14) . .
N1 P1 N5 102.27(15) . .
N4 P1 N5 113.82(15) . .
N1 P1 N6 112.21(15) . .
N4 P1 N6 101.26(15) . .
N5 P1 N6 106.21(15) . .
N4 P4 N3 119.43(14) . .
N4 P4 N18 114.46(16) . .
N3 P4 N18 100.70(15) . .
N4 P4 N17 100.82(15) . .
N3 P4 N17 115.39(15) . .
N18 P4 N17 105.83(15) . .
N12 Cu3 N11 171.93(19) . 12_655
C11 N9 P2 127.6(2) . .
C11 N9 H1 116.2 . .
P2 N9 H1 116.2 . .
C21 N14 P3 126.1(2) . .
C21 N14 H2 117.0 . .
P3 N14 H2 117.0 . .
C6 N10 P2 128.8(2) . .
C6 N10 H3 115.6 . .
P2 N10 H3 115.6 . .
C16 N13 P3 127.1(2) . .
C16 N13 H4 116.4 . .
P3 N13 H4 116.4 . .
N9 C11 C15 123.1(3) . .
N9 C11 C12 118.9(3) . .
C15 C11 C12 118.0(3) . .
N14 C21 C22 123.6(3) . .
N14 C21 C25 119.4(3) . .
C22 C21 C25 117.0(3) . .
C36 N5 P1 126.6(2) . .
C36 N5 H7 116.7 . .
P1 N5 H7 116.7 . .
C1 N6 P1 128.2(3) . .
C1 N6 H8 115.9 . .
P1 N6 H8 115.9 . .
C23 N16 C24 116.3(3) . .
C23 N16 Cu2 120.2(3) . .
C24 N16 Cu2 123.4(2) . .
C26 N17 P4 129.3(3) . .
C26 N17 H10 115.4 . .
P4 N17 H10 115.4 . .
P2 N1 P1 128.98(18) . .
P3 N3 P4 126.26(19) . .
N10 C6 C10 119.2(3) . .
N10 C6 C7 123.6(3) . .
C10 C6 C7 117.2(3) . .
N17 C26 C27 123.7(3) . .
N17 C26 C30 119.5(3) . .
C27 C26 C30 116.8(3) . .
C19 N15 C18 115.6(3) . .
C19 N15 Cu2 124.4(3) . 7_544
C18 N15 Cu2 119.9(3) . 7_544
C23 C22 C21 119.0(3) . .
C23 C22 H16 120.5 . .
C21 C22 H16 120.5 . .
C38 C37 C36 119.8(3) . .
C38 C37 H17 120.1 . .
C36 C37 H17 120.1 . .
C17 C16 N13 119.6(3) . .
C17 C16 C20 116.8(3) . .
N13 C16 C20 123.6(3) . .
P3 N2 P2 124.72(17) . .
P4 N4 P1 127.37(18) . .
C39 N8 C38 115.6(3) . .
C39 N8 Cu1 126.9(3) . .
C38 N8 Cu1 115.9(3) . .
C37 C36 N5 123.0(3) . .
C37 C36 C40 116.4(3) . .
N5 C36 C40 120.7(3) . .
C31 N18 P4 129.2(3) . .
C31 N18 H23 115.4 . .
P4 N18 H23 115.4 . .
C29 C30 C26 119.2(4) . .
C29 C30 H24 120.4 . .
C26 C30 H24 120.4 . .
C28 N20 C29 115.9(3) . .
C28 N20 Cu2 120.7(3) . 4
C29 N20 Cu2 122.0(3) . 4
C13 C12 C11 119.5(3) . .
C13 C12 H26 120.2 . .
C11 C12 H26 120.2 . .
C19 C20 C16 119.5(3) . .
C19 C20 H27 120.3 . .
C16 C20 H27 120.3 . .
C14 N12 C13 116.6(3) . .
C14 N12 Cu3 121.9(3) . .
C13 N12 Cu3 121.5(3) . .
N15 C18 C17 123.8(4) . .
N15 C18 H29 118.1 . .
C17 C18 H29 118.1 . .
N16 C23 C22 124.4(3) . .
N16 C23 H30 117.8 . .
C22 C23 H30 117.8 . .
N20 C29 C30 124.3(4) . .
N20 C29 H31 117.9 . .
C30 C29 H31 117.9 . .
C14 C15 C11 118.2(3) . .
C14 C15 H32 120.9 . .
C11 C15 H32 120.9 . .
C24 C25 C21 119.5(3) . .
C24 C25 H33 120.2 . .
C21 C25 H33 120.2 . .
C9 N11 C8 116.5(4) . .
C9 N11 Cu3 119.9(3) . 10_665
C8 N11 Cu3 123.5(3) . 10_665
N12 C13 C12 123.3(4) . .
N12 C13 H35 118.3 . .
C12 C13 H35 118.3 . .
C28 C27 C26 119.3(4) . .
C28 C27 H36 120.4 . .
C26 C27 H36 120.4 . .
N8 C38 C37 124.4(4) . .
N8 C38 H37 117.8 . .
C37 C38 H37 117.8 . .
C9 C10 C6 120.2(4) . .
C9 C10 H38 119.9 . .
C6 C10 H38 119.9 . .
C39 C40 C36 118.9(4) . .
C39 C40 H39 120.6 . .
C36 C40 H39 120.6 . .
C35 C31 N18 122.8(4) . .
C35 C31 C32 118.4(4) . .
N18 C31 C32 118.8(4) . .
C18 C17 C16 120.0(4) . .
C18 C17 H41 120.0 . .
C16 C17 H41 120.0 . .
C5 C1 C2 117.1(4) . .
C5 C1 N6 123.5(3) . .
C2 C1 N6 119.4(4) . .
C3 C2 C1 118.2(5) . .
C3 C2 H43 120.9 . .
C1 C2 H43 120.9 . .
N12 C14 C15 124.3(4) . .
N12 C14 H44 117.8 . .
C15 C14 H44 117.8 . .
N15 C19 C20 124.3(4) . .
N15 C19 H45 117.9 . .
C20 C19 H45 117.9 . .
N8 C39 C40 124.9(4) . .
N8 C39 H46 117.6 . .
C40 C39 H46 117.6 . .
N11 C8 C7 124.1(4) . .
N11 C8 H47 117.9 . .
C7 C8 H47 117.9 . .
N11 C9 C10 123.2(4) . .
N11 C9 H48 118.4 . .
C10 C9 H48 118.4 . .
N20 C28 C27 124.5(4) . .
N20 C28 H49 117.8 . .
C27 C28 H49 117.8 . .
C31 C35 C34 118.0(5) . .
C31 C35 H50 121.0 . .
C34 C35 H50 121.0 . .
N16 C24 C25 123.7(3) . .
N16 C24 H51 118.1 . .
C25 C24 H51 118.1 . .
C8 C7 C6 118.8(4) . .
C8 C7 H52 120.6 . .
C6 C7 H52 120.6 . .
C1 C5 C4 119.2(5) . .
C1 C5 H53 120.4 . .
C4 C5 H53 120.4 . .
N19 C34 C35 124.9(6) . .
N19 C34 H55 117.6 . .
C35 C34 H55 117.6 . .
C3 N7 C4 115.1(4) . .
N7 C4 C5 124.6(5) . .
N7 C4 H57 117.7 . .
C5 C4 H57 117.7 . .
N7 C3 C2 125.8(5) . .
N7 C3 H59 117.1 . .
C2 C3 H59 117.1 . .
C33 C32 C31 117.9(6) . .
C33 C32 H60 121.1 . .
C31 C32 H60 121.1 . .
N19 C33 C32 124.9(7) . .
N19 C33 H64 117.5 . .
C32 C33 H64 117.5 . .
C34 N19 C33 115.9(5) . .

loop_
_geom_bond_atom_site_label_1
_geom_bond_atom_site_label_2
_geom_bond_distance
_geom_bond_site_symmetry_2
Cu1 N8 2.067(3) 14
Cu1 N8 2.067(3) 3
Cu1 N8 2.067(3) .
Cu1 N8 2.067(3) 16
Cu2 N15 1.950(3) 7_545
Cu2 N20 1.971(3) 6_444
Cu2 N16 2.088(3) .
P2 N1 1.577(3) .
P2 N2 1.587(3) .
P2 N10 1.659(3) .
P2 N9 1.666(3) .
P3 N2 1.577(3) .
P3 N3 1.584(3) .
P3 N14 1.665(3) .
P3 N13 1.672(3) .
P1 N1 1.582(3) .
P1 N4 1.585(3) .
P1 N5 1.656(3) .
P1 N6 1.655(3) .
P4 N4 1.581(3) .
P4 N3 1.585(3) .
P4 N18 1.654(3) .
P4 N17 1.668(3) .
Cu3 N12 1.889(3) .
Cu3 N11 1.895(3) 12_655
N9 C11 1.386(4) .
N9 H1 0.8600 .
N14 C21 1.375(4) .
N14 H2 0.8600 .
N10 C6 1.377(4) .
N10 H3 0.8600 .
N13 C16 1.389(4) .
N13 H4 0.8600 .
C11 C15 1.392(5) .
C11 C12 1.397(5) .
C21 C22 1.394(5) .
C21 C25 1.409(5) .
N5 C36 1.401(4) .
N5 H7 0.8600 .
N6 C1 1.396(5) .
N6 H8 0.8600 .
N16 C23 1.336(5) .
N16 C24 1.352(5) .
N17 C26 1.390(4) .
N17 H10 0.8600 .
C6 C10 1.387(5) .
C6 C7 1.393(5) .
C26 C27 1.392(5) .
C26 C30 1.393(5) .
N15 C19 1.342(5) .
N15 C18 1.347(6) .
N15 Cu2 1.950(3) 7_544
C22 C23 1.387(5) .
C22 H16 0.9300 .
C37 C38 1.376(5) .
C37 C36 1.387(5) .
C37 H17 0.9300 .
C16 C17 1.386(5) .
C16 C20 1.389(5) .
N8 C39 1.328(6) .
N8 C38 1.334(5) .
C36 C40 1.402(5) .
N18 C31 1.390(5) .
N18 H23 0.8600 .
C30 C29 1.383(5) .
C30 H24 0.9300 .
N20 C28 1.330(6) .
N20 C29 1.334(6) .
N20 Cu2 1.971(3) 4
C12 C13 1.368(5) .
C12 H26 0.9300 .
C20 C19 1.371(5) .
C20 H27 0.9300 .
N12 C14 1.345(6) .
N12 C13 1.347(5) .
C18 C17 1.368(6) .
C18 H29 0.9300 .
C23 H30 0.9300 .
C29 H31 0.9300 .
C15 C14 1.379(5) .
C15 H32 0.9300 .
C25 C24 1.373(5) .
C25 H33 0.9300 .
N11 C9 1.341(7) .
N11 C8 1.343(6) .
N11 Cu3 1.895(3) 10_665
C13 H35 0.9300 .
C27 C28 1.381(5) .
C27 H36 0.9300 .
C38 H37 0.9300 .
C10 C9 1.368(6) .
C10 H38 0.9300 .
C40 C39 1.380(6) .
C40 H39 0.9300 .
C31 C35 1.379(7) .
C31 C32 1.402(6) .
C17 H41 0.9300 .
C1 C5 1.355(6) .
C1 C2 1.391(5) .
C2 C3 1.380(7) .
C2 H43 0.9300 .
C14 H44 0.9300 .
C19 H45 0.9300 .
C39 H46 0.9300 .
C8 C7 1.373(5) .
C8 H47 0.9300 .
C9 H48 0.9300 .
C28 H49 0.9300 .
C35 C34 1.392(6) .
C35 H50 0.9300 .
C24 H51 0.9300 .
C7 H52 0.9300 .
C5 C4 1.382(6) .
C5 H53 0.9300 .
C34 N19 1.311(9) .
C34 H55 0.9300 .
N7 C3 1.292(7) .
N7 C4 1.329(7) .
C4 H57 0.9300 .
C3 H59 0.9300 .
C32 C33 1.364(9) .
C32 H60 0.9300 .
C33 N19 1.347(11) .
C33 H64 0.9300 .

loop_
_platon_squeeze_void_nr
_platon_squeeze_void_average_x
_platon_squeeze_void_average_y
_platon_squeeze_void_average_z
_platon_squeeze_void_volume
_platon_squeeze_void_count_electrons
1 -0.018 -0.002 0.000 8546.3 1641.6
